data_2210759
loop_
_publ_author_name
'Bandichhor, Rakeshwar'
'Thivierge, Cliferson'
'Bhuvanesh, Nattamai S. P.'
'Burgess, Kevin'

_publ_section_title
;
 4,4-Difluoro-1,3,5,7-tetramethyl-4-bora-3a,4a-diaza-<i>s</i>-indacene
;
_journal_coeditor_code OM2050
_journal_issue 10
_journal_name_full 'Acta Crystallographica Section E'
_journal_page_first o4310
_journal_page_last o4311
_journal_paper_doi 10.1107/S1600536806032235
_journal_volume 62
_journal_year 2006
_chemical_formula_iupac 'C13 H15 B F2 N2'
_chemical_formula_moiety 'C13 H15 B F2 N2'
_chemical_formula_sum 'C13 H15 B F2 N2'
_chemical_formula_weight 248.08
_chemical_name_common TM-BODIPY
_chemical_name_systematic
;
4,4-Difluoro-1,3,5,7-tetramethyl-4-bora-3a,4a-diaza-s-indacene
;
_space_group_IT_number 14
_symmetry_cell_setting monoclinic
_symmetry_space_group_name_Hall '-P 2yn'
_symmetry_space_group_name_H-M 'P 1 21/n 1'
_atom_sites_solution_hydrogens geom
_atom_sites_solution_primary direct
_atom_sites_solution_secondary difmap
_cell_angle_alpha 90.00
_cell_angle_beta 107.245(8)
_cell_angle_gamma 90.00
_cell_formula_units_Z 4
_cell_length_a 7.6932(13)
_cell_length_b 14.379(2)
_cell_length_c 11.5295(16)
_cell_measurement_reflns_used 739
_cell_measurement_temperature 110(2)
_cell_measurement_theta_max 51.44
_cell_measurement_theta_min 5.06
_cell_volume 1218.1(3)
_computing_cell_refinement
;
Cell_Now (Sheldrick, 2003) and SAINT (Bruker--Nonius, 2003)
;
_computing_data_collection 'FRAMBO (Bruker--Nonius, 2003)'
_computing_data_reduction SAINT
_computing_molecular_graphics
;
X-SEED (Barbour, 2001) and DIAMOND (Brandenbourg, 2001)
;
_computing_publication_material
;
SHELXL97, PLATON (Spek 2004) as incorporated in WinGX (Farrugia,
1999)'
;
_computing_structure_refinement 'SHELXL97 (Sheldrick, 2001)'
_computing_structure_solution 'SHELXS97 (Sheldrick, 2001)'
_diffrn_ambient_temperature 110(2)
_diffrn_measured_fraction_theta_full 0.975
_diffrn_measured_fraction_theta_max 0.975
_diffrn_measurement_device_type 'Bruker GADDS D8 Discover'
_diffrn_measurement_method '\f and \w'
_diffrn_radiation_monochromator graphite
_diffrn_radiation_source 'fine-focus sealed tube'
_diffrn_radiation_type CuK\a
_diffrn_radiation_wavelength 1.54178
_diffrn_reflns_av_R_equivalents 0.0848
_diffrn_reflns_av_sigmaI/netI 0.0793
_diffrn_reflns_limit_h_max 8
_diffrn_reflns_limit_h_min -8
_diffrn_reflns_limit_k_max 16
_diffrn_reflns_limit_k_min -16
_diffrn_reflns_limit_l_max 12
_diffrn_reflns_limit_l_min -12
_diffrn_reflns_number 7569
_diffrn_reflns_theta_full 59.48
_diffrn_reflns_theta_max 59.48
_diffrn_reflns_theta_min 5.06
_diffrn_standards_decay_% 0
_diffrn_standards_interval_count 0
_diffrn_standards_interval_time 0
_diffrn_standards_number 0
_exptl_absorpt_coefficient_mu 0.841
_exptl_absorpt_correction_T_max 0.9916
_exptl_absorpt_correction_T_min 0.9357
_exptl_absorpt_correction_type multi-scan
_exptl_absorpt_process_details '(SADABS; Sheldrick, 2004)'
_exptl_crystal_colour red
_exptl_crystal_density_diffrn 1.353
_exptl_crystal_density_method 'not measured'
_exptl_crystal_description block
_exptl_crystal_F_000 520
_exptl_crystal_size_max 0.08
_exptl_crystal_size_mid 0.03
_exptl_crystal_size_min 0.01
_refine_diff_density_max 0.242
_refine_diff_density_min -0.221
_refine_ls_extinction_method none
_refine_ls_goodness_of_fit_ref 1.059
_refine_ls_hydrogen_treatment constr
_refine_ls_matrix_type full
_refine_ls_number_parameters 167
_refine_ls_number_reflns 1736
_refine_ls_number_restraints 0
_refine_ls_restrained_S_all 1.059
_refine_ls_R_factor_all 0.0918
_refine_ls_R_factor_gt 0.0471
_refine_ls_shift/su_max 0.000
_refine_ls_shift/su_mean 0.000
_refine_ls_structure_factor_coef Fsqd
_refine_ls_weighting_details
;
w = [exp{2(sin\q/\l)^2^}]/[\s^2^(Fo^2^) +(0.061P)^2^]
where P = 0.333Fo^2^ + 0.667Fc^2^
;
_refine_ls_weighting_scheme calc
_refine_ls_wR_factor_gt 0.1037
_refine_ls_wR_factor_ref 0.1188
_reflns_number_gt 1035
_reflns_number_total 1736
_reflns_threshold_expression I>2\s(I)
_cod_data_source_file om2050.cif
_cod_data_source_block I
_cod_depositor_comments
;
The following automatic conversions were performed:
'_symmetry_cell_setting' value 'Monoclinic' changed to 'monoclinic'
according to '/home/saulius/struct/CIF-dictionaries/cif_core.dic'
dictionary named 'cif_core.dic' version 2.4.1 from 2010-06-29.

Automatic conversion script
Id: cif_fix_enum 1527 2010-12-29 10:47:43Z saulius 

The following automatic conversions were performed:

'_symmetry_cell_setting' value 'Monoclinic' changed to 'monoclinic'
according to /home/saulius/struct/CIF-dictionaries/cif_core.dic
dictionary named 'cif_core.dic' version 2.4.1 from 2010-06-29.

Automatic conversion script
Id: cif_fix_values 1715 2011-07-08 13:25:40Z adriana 
;
_cod_original_cell_volume 1218.0(3)
_cod_original_sg_symbol_H-M 'P 21/n'
_cod_database_code 2210759
_cod_database_fobs_code 2210759

loop_
_symmetry_equiv_pos_as_xyz
'x, y, z'
'-x+1/2, y+1/2, -z+1/2'
'-x, -y, -z'
'x-1/2, -y-1/2, z-1/2'

loop_
_atom_site_type_symbol
_atom_site_label
_atom_site_fract_x
_atom_site_fract_y
_atom_site_fract_z
_atom_site_U_iso_or_equiv
_atom_site_adp_type
_atom_site_calc_flag
_atom_site_refinement_flags
_atom_site_occupancy
B B1 0.0294(5) 0.4137(3) 0.7772(3) 0.0294(9) Uani d . 1
F F1 -0.1296(2) 0.36472(11) 0.77587(15) 0.0360(5) Uani d . 1
F F2 0.0918(2) 0.38121(12) 0.68269(14) 0.0369(5) Uani d . 1
N N1 0.1754(3) 0.39915(16) 0.9023(2) 0.0266(6) Uani d . 1
N N2 -0.0104(3) 0.51964(16) 0.7635(2) 0.0261(6) Uani d . 1
C C1 0.2589(4) 0.3182(2) 0.9488(3) 0.0287(8) Uani d . 1
C C2 0.3815(4) 0.3355(2) 1.0637(3) 0.0322(8) Uani d . 1
H H7 0.4563 0.2904 1.1154 0.039 Uiso calc R 1
C C3 0.3752(4) 0.4301(2) 1.0892(3) 0.0290(8) Uani d . 1
C C4 0.2465(4) 0.4700(2) 0.9868(3) 0.0266(7) Uani d . 1
C C5 0.1875(4) 0.5613(2) 0.9625(3) 0.0250(7) Uani d . 1
H H5 0.2339 0.6076 1.0226 0.030 Uiso calc R 1
C C6 0.0637(4) 0.5869(2) 0.8537(2) 0.0248(7) Uani d . 1
C C7 -0.0115(4) 0.6745(2) 0.8098(3) 0.0287(8) Uani d . 1
C C8 -0.1277(4) 0.6598(2) 0.6946(3) 0.0310(8) Uani d . 1
H H2 -0.1973 0.7062 0.6424 0.037 Uiso calc R 1
C C9 -0.1254(4) 0.5642(2) 0.6676(3) 0.0286(8) Uani d . 1
C C10 0.2156(5) 0.2276(2) 0.8843(3) 0.0370(8) Uani d . 1
H H12A 0.0846 0.2156 0.8645 0.055 Uiso calc R 1
H H12B 0.2829 0.1778 0.9366 0.055 Uiso calc R 1
H H12C 0.2507 0.2299 0.8093 0.055 Uiso calc R 1
C C11 0.4836(4) 0.4812(2) 1.2015(3) 0.0337(8) Uani d . 1
H H11A 0.4194 0.4783 1.2632 0.051 Uiso calc R 1
H H11B 0.4982 0.5463 1.1811 0.051 Uiso calc R 1
H H11C 0.6037 0.4522 1.2332 0.051 Uiso calc R 1
C C12 0.0327(5) 0.7657(2) 0.8769(3) 0.0346(8) Uani d . 1
H H10A 0.1446 0.7914 0.8658 0.052 Uiso calc R 1
H H10B 0.0498 0.7553 0.9636 0.052 Uiso calc R 1
H H10C -0.0677 0.8095 0.8450 0.052 Uiso calc R 1
C C13 -0.2291(4) 0.5161(2) 0.5535(3) 0.0354(8) Uani d . 1
H H9A -0.1503 0.5075 0.5013 0.053 Uiso calc R 1
H H9B -0.3347 0.5539 0.5108 0.053 Uiso calc R 1
H H9C -0.2704 0.4553 0.5734 0.053 Uiso calc R 1

loop_
_atom_site_aniso_label
_atom_site_aniso_U_11
_atom_site_aniso_U_22
_atom_site_aniso_U_33
_atom_site_aniso_U_12
_atom_site_aniso_U_13
_atom_site_aniso_U_23
B1 0.032(2) 0.032(2) 0.0245(19) -0.0053(17) 0.0084(17) -0.0017(16)
F1 0.0328(11) 0.0334(10) 0.0398(10) -0.0079(8) 0.0075(8) -0.0011(9)
F2 0.0455(12) 0.0390(11) 0.0266(9) 0.0049(9) 0.0111(8) -0.0029(8)
N1 0.0264(14) 0.0295(15) 0.0247(13) -0.0035(12) 0.0088(12) 0.0006(12)
N2 0.0239(14) 0.0285(15) 0.0253(14) -0.0023(11) 0.0061(12) -0.0005(11)
C1 0.0304(19) 0.0277(19) 0.0296(18) 0.0024(14) 0.0116(16) 0.0047(14)
C2 0.0319(19) 0.033(2) 0.0297(18) 0.0034(15) 0.0063(16) 0.0074(14)
C3 0.0266(18) 0.034(2) 0.0292(18) -0.0054(14) 0.0129(15) 0.0028(14)
C4 0.0233(17) 0.0336(19) 0.0229(16) -0.0043(14) 0.0066(14) 0.0022(14)
C5 0.0242(17) 0.0283(18) 0.0255(16) -0.0058(13) 0.0117(15) -0.0022(13)
C6 0.0216(17) 0.0286(17) 0.0261(17) -0.0030(14) 0.0100(14) -0.0018(14)
C7 0.0261(18) 0.0282(18) 0.0319(18) -0.0035(14) 0.0089(15) 0.0013(14)
C8 0.0300(19) 0.0324(19) 0.0292(18) 0.0023(15) 0.0064(16) 0.0070(14)
C9 0.0210(17) 0.037(2) 0.0300(18) -0.0030(14) 0.0109(15) 0.0036(14)
C10 0.045(2) 0.0309(19) 0.0346(19) -0.0001(17) 0.0118(17) 0.0016(15)
C11 0.0332(19) 0.039(2) 0.0271(17) -0.0020(16) 0.0059(15) 0.0008(15)
C12 0.036(2) 0.0280(18) 0.0389(19) -0.0006(15) 0.0091(17) -0.0024(15)
C13 0.035(2) 0.041(2) 0.0273(18) -0.0008(16) 0.0038(16) 0.0016(15)

loop_
_atom_type_symbol
_atom_type_description
_atom_type_scat_dispersion_real
_atom_type_scat_dispersion_imag
_atom_type_scat_source
C C 0.0181 0.0091 'International Tables Vol C Tables 4.2.6.8 and 6.1.1.4'
H H 0.0000 0.0000 'International Tables Vol C Tables 4.2.6.8 and 6.1.1.4'
B B 0.0090 0.0039 'International Tables Vol C Tables 4.2.6.8 and 6.1.1.4'
N N 0.0311 0.0180 'International Tables Vol C Tables 4.2.6.8 and 6.1.1.4'
F F 0.0727 0.0534 'International Tables Vol C Tables 4.2.6.8 and 6.1.1.4'

loop_
_geom_angle_atom_site_label_1
_geom_angle_atom_site_label_2
_geom_angle_atom_site_label_3
_geom_angle
F2 B1 F1 108.9(3)
F2 B1 N2 110.6(3)
F1 B1 N2 110.2(3)
F2 B1 N1 111.0(3)
F1 B1 N1 109.2(2)
N2 B1 N1 107.0(2)
C1 N1 C4 107.8(2)
C1 N1 B1 127.3(2)
C4 N1 B1 124.8(2)
C9 N2 C6 107.5(2)
C9 N2 B1 127.5(2)
C6 N2 B1 124.9(2)
N1 C1 C2 109.2(3)
N1 C1 C10 122.8(3)
C2 C1 C10 128.0(3)
C3 C2 C1 108.4(3)
C3 C2 H7 125.8
C1 C2 H7 125.8
C2 C3 C4 106.1(3)
C2 C3 C11 127.7(3)
C4 C3 C11 126.2(3)
C5 C4 N1 120.6(3)
C5 C4 C3 130.9(3)
N1 C4 C3 108.4(2)
C6 C5 C4 122.0(3)
C6 C5 H5 119.0
C4 C5 H5 119.0
C5 C6 N2 120.4(3)
C5 C6 C7 131.3(3)
N2 C6 C7 108.2(2)
C8 C7 C6 106.7(3)
C8 C7 C12 127.6(3)
C6 C7 C12 125.7(3)
C7 C8 C9 108.3(3)
C7 C8 H2 125.8
C9 C8 H2 125.8
N2 C9 C8 109.2(3)
N2 C9 C13 123.3(3)
C8 C9 C13 127.5(3)
C1 C10 H12A 109.5
C1 C10 H12B 109.5
H12A C10 H12B 109.5
C1 C10 H12C 109.5
H12A C10 H12C 109.5
H12B C10 H12C 109.5
C3 C11 H11A 109.5
C3 C11 H11B 109.5
H11A C11 H11B 109.5
C3 C11 H11C 109.5
H11A C11 H11C 109.5
H11B C11 H11C 109.5
C7 C12 H10A 109.5
C7 C12 H10B 109.5
H10A C12 H10B 109.5
C7 C12 H10C 109.5
H10A C12 H10C 109.5
H10B C12 H10C 109.5
C9 C13 H9A 109.5
C9 C13 H9B 109.5
H9A C13 H9B 109.5
C9 C13 H9C 109.5
H9A C13 H9C 109.5
H9B C13 H9C 109.5

loop_
_geom_bond_atom_site_label_1
_geom_bond_atom_site_label_2
_geom_bond_distance
B1 F2 1.395(4)
B1 F1 1.407(4)
B1 N2 1.553(4)
B1 N1 1.557(4)
N1 C1 1.360(4)
N1 C4 1.403(4)
N2 C9 1.354(4)
N2 C6 1.411(4)
C1 C2 1.401(4)
C1 C10 1.488(4)
C2 C3 1.396(4)
C2 H7 0.9500
C3 C4 1.418(4)
C3 C11 1.507(4)
C4 C5 1.390(4)
C5 C6 1.381(4)
C5 H5 0.9500
C6 C7 1.416(4)
C7 C8 1.379(4)
C7 C12 1.508(4)
C8 C9 1.411(4)
C8 H2 0.9500
C9 C13 1.492(4)
C10 H12A 0.9800
C10 H12B 0.9800
C10 H12C 0.9800
C11 H11A 0.9800
C11 H11B 0.9800
C11 H11C 0.9800
C12 H10A 0.9800
C12 H10B 0.9800
C12 H10C 0.9800
C13 H9A 0.9800
C13 H9B 0.9800
C13 H9C 0.9800

loop_
_geom_torsion_atom_site_label_1
_geom_torsion_atom_site_label_2
_geom_torsion_atom_site_label_3
_geom_torsion_atom_site_label_4
_geom_torsion
F2 B1 N1 C1 -54.9(4)
F1 B1 N1 C1 65.1(4)
N2 B1 N1 C1 -175.6(3)
F2 B1 N1 C4 123.8(3)
F1 B1 N1 C4 -116.1(3)
N2 B1 N1 C4 3.1(4)
F2 B1 N2 C9 57.4(4)
F1 B1 N2 C9 -63.0(4)
N1 B1 N2 C9 178.4(3)
F2 B1 N2 C6 -125.6(3)
F1 B1 N2 C6 114.0(3)
N1 B1 N2 C6 -4.6(4)
C4 N1 C1 C2 1.0(3)
B1 N1 C1 C2 179.9(3)
C4 N1 C1 C10 179.2(3)
B1 N1 C1 C10 -1.9(5)
N1 C1 C2 C3 -0.4(3)
C10 C1 C2 C3 -178.6(3)
C1 C2 C3 C4 -0.3(3)
C1 C2 C3 C11 -179.7(3)
C1 N1 C4 C5 179.1(3)
B1 N1 C4 C5 0.2(4)
C1 N1 C4 C3 -1.1(3)
B1 N1 C4 C3 179.9(3)
C2 C3 C4 C5 -179.4(3)
C11 C3 C4 C5 0.0(5)
C2 C3 C4 N1 0.9(3)
C11 C3 C4 N1 -179.8(3)
N1 C4 C5 C6 -2.7(4)
C3 C4 C5 C6 177.6(3)
C4 C5 C6 N2 1.2(4)
C4 C5 C6 C7 -178.8(3)
C9 N2 C6 C5 -179.6(3)
B1 N2 C6 C5 2.9(4)
C9 N2 C6 C7 0.4(3)
B1 N2 C6 C7 -177.1(3)
C5 C6 C7 C8 179.6(3)
N2 C6 C7 C8 -0.4(3)
C5 C6 C7 C12 0.7(5)
N2 C6 C7 C12 -179.2(3)
C6 C7 C8 C9 0.3(3)
C12 C7 C8 C9 179.1(3)
C6 N2 C9 C8 -0.2(3)
B1 N2 C9 C8 177.2(3)
C6 N2 C9 C13 179.5(3)
B1 N2 C9 C13 -3.1(5)
C7 C8 C9 N2 0.0(4)
C7 C8 C9 C13 -179.8(3)

loop_
_cod_related_entry_id
_cod_related_entry_database
_cod_related_entry_code
1 ChemSpider 17612818
